data_7121592
loop_
_publ_author_name
'Croix, C.'
'Massip, S.'
'Viaud-Massuard, M-C'

_publ_section_title
;
 Synthesis of naphthyridin-2(1H)-one derivatives via ring expansion of
 3-substituted-1H-pyrrolo[2,3-b]pyridin-2(3H)-one derivatives.
;
_journal_issue 44
_journal_name_full 'Chemical communications (Cambridge, England)'
_journal_page_first 5538
_journal_page_last 5541
_journal_paper_doi 10.1039/c8cc01518j
_journal_volume 54
_journal_year 2018
_chemical_formula_sum 'C15 H13 N3 O'
_chemical_formula_weight 251.28
_space_group_IT_number 14
_space_group_name_Hall '-P 2ybc'
_space_group_name_H-M_alt 'P 1 21/c 1'
_symmetry_cell_setting monoclinic
_symmetry_space_group_name_Hall '-P 2ybc'
_symmetry_space_group_name_H-M 'P 1 21/c 1'
_atom_sites_solution_hydrogens geom
_atom_sites_solution_primary direct
_atom_sites_solution_secondary difmap
_audit_creation_method SHELXL-97
_audit_update_record
;
2017-01-19 deposited with the CCDC.
2018-05-01 downloaded from the CCDC.
;
_cell_angle_alpha 90.00
_cell_angle_beta 114.935(8)
_cell_angle_gamma 90.00
_cell_formula_units_Z 4
_cell_length_a 12.9903(2)
_cell_length_b 7.8379(1)
_cell_length_c 13.2745(9)
_cell_measurement_reflns_used 1888
_cell_measurement_temperature 153(2)
_cell_measurement_theta_max 68.24
_cell_measurement_theta_min 6.70
_cell_volume 1225.58(12)
_computing_cell_refinement 'CrystalClear Expert 2.1 43b(Rigaku, 2013)'
_computing_data_collection 'CrystalClear Expert 2.1 43b(Rigaku, 2013)'
_computing_data_reduction 'CrystalClear Expert 2.1 43b(Rigaku, 2013)'
_computing_structure_refinement 'SHELXL (Sheldrick, 2008)'
_computing_structure_solution 'SHELXS (Sheldrick, 2008)'
_diffrn_ambient_temperature 153(2)
_diffrn_measured_fraction_theta_full 0.984
_diffrn_measured_fraction_theta_max 0.984
_diffrn_measurement_device_type 'Rigaku RAXIS Rapid'
_diffrn_measurement_method \w-scans
_diffrn_radiation_monochromator confocal
_diffrn_radiation_source 'micro-focus rotating anode'
_diffrn_radiation_type CuK\a
_diffrn_radiation_wavelength 1.54187
_diffrn_reflns_av_R_equivalents 0.0271
_diffrn_reflns_av_sigmaI/netI 0.0220
_diffrn_reflns_limit_h_max 15
_diffrn_reflns_limit_h_min -15
_diffrn_reflns_limit_k_max 8
_diffrn_reflns_limit_k_min -9
_diffrn_reflns_limit_l_max 15
_diffrn_reflns_limit_l_min -15
_diffrn_reflns_number 9942
_diffrn_reflns_theta_full 68.24
_diffrn_reflns_theta_max 68.24
_diffrn_reflns_theta_min 6.70
_exptl_absorpt_coefficient_mu 0.712
_exptl_absorpt_correction_T_max 0.9195
_exptl_absorpt_correction_T_min 0.8708
_exptl_absorpt_correction_type multi-scan
_exptl_absorpt_process_details 'CrystalClear Expert 2.1 43b(Rigaku, 2013)'
_exptl_crystal_colour colourless
_exptl_crystal_density_diffrn 1.362
_exptl_crystal_density_method 'not measured'
_exptl_crystal_description block
_exptl_crystal_F_000 528
_exptl_crystal_size_max 0.20
_exptl_crystal_size_mid 0.20
_exptl_crystal_size_min 0.12
_refine_diff_density_max 0.211
_refine_diff_density_min -0.155
_refine_diff_density_rms 0.039
_refine_ls_extinction_coef 0.0079(8)
_refine_ls_extinction_expression Fc^*^=kFc[1+0.001xFc^2^\l^3^/sin(2\q)]^-1/4^
_refine_ls_extinction_method SHELXL
_refine_ls_goodness_of_fit_ref 1.011
_refine_ls_hydrogen_treatment mixed
_refine_ls_matrix_type full
_refine_ls_number_parameters 182
_refine_ls_number_reflns 2216
_refine_ls_number_restraints 0
_refine_ls_restrained_S_all 1.011
_refine_ls_R_factor_all 0.0402
_refine_ls_R_factor_gt 0.0344
_refine_ls_shift/su_max 0.004
_refine_ls_shift/su_mean 0.000
_refine_ls_structure_factor_coef Fsqd
_refine_ls_weighting_details 'calc w=1/[\s^2^(Fo^2^)+(0.0722P)^2^+0.1973P] where P=(Fo^2^+2Fc^2^)/3'
_refine_ls_weighting_scheme calc
_refine_ls_wR_factor_gt 0.1015
_refine_ls_wR_factor_ref 0.1084
_reflns_number_gt 1888
_reflns_number_total 2216
_reflns_threshold_expression >2sigma(I)
_cod_data_source_file c8cc01518j2.cif
_cod_data_source_block ccx073t1
_cod_depositor_comments 'Adding full bibliography for 7121592--7121593.cif.'
_cod_original_cell_volume 1225.58(9)
_cod_original_sg_symbol_H-M P21/c
_cod_database_code 7121592

loop_
_symmetry_equiv_pos_as_xyz
'x, y, z'
'-x, y+1/2, -z+1/2'
'-x, -y, -z'
'x, -y-1/2, z-1/2'

loop_
_atom_site_label
_atom_site_type_symbol
_atom_site_fract_x
_atom_site_fract_y
_atom_site_fract_z
_atom_site_U_iso_or_equiv
_atom_site_adp_type
_atom_site_occupancy
_atom_site_symmetry_multiplicity
_atom_site_calc_flag
_atom_site_refinement_flags
C1 C 0.34278(9) 0.41506(15) 0.70333(10) 0.0235(3) Uani 1 1 d .
C2 C 0.30283(10) 0.27234(15) 0.62443(10) 0.0235(3) Uani 1 1 d .
N3 N 0.18851(8) 0.23715(13) 0.57781(8) 0.0249(3) Uani 1 1 d .
C4 C 0.11114(10) 0.32544(15) 0.60618(10) 0.0235(3) Uani 1 1 d .
N5 N 0.00327(8) 0.27447(13) 0.55673(9) 0.0285(3) Uani 1 1 d .
C6 C -0.07183(10) 0.35770(17) 0.58289(11) 0.0306(3) Uani 1 1 d .
H6 H -0.1492 0.3238 0.5478 0.037 Uiso 1 1 calc R
C7 C -0.04301(10) 0.49083(17) 0.65852(11) 0.0308(3) Uani 1 1 d .
H7 H -0.0991 0.5455 0.6753 0.037 Uiso 1 1 calc R
C8 C 0.06881(10) 0.54233(16) 0.70885(11) 0.0275(3) Uani 1 1 d .
H8 H 0.0904 0.6335 0.7608 0.033 Uiso 1 1 calc R
C9 C 0.15055(10) 0.46029(15) 0.68338(10) 0.0233(3) Uani 1 1 d .
C10 C 0.26855(10) 0.50721(15) 0.73056(10) 0.0232(3) Uani 1 1 d .
N11 N 0.45644(9) 0.44406(15) 0.74360(10) 0.0312(3) Uani 1 1 d .
O12 O 0.37015(7) 0.18916(11) 0.59999(7) 0.0299(3) Uani 1 1 d .
C13 C 0.14628(11) 0.10084(17) 0.49411(11) 0.0361(3) Uani 1 1 d .
H13A H 0.2102 0.0485 0.4848 0.054 Uiso 1 1 calc R
H13B H 0.0930 0.1491 0.4231 0.054 Uiso 1 1 calc R
H13C H 0.1075 0.0141 0.5186 0.054 Uiso 1 1 calc R
C14 C 0.30686(9) 0.65755(15) 0.80642(10) 0.0231(3) Uani 1 1 d .
C15 C 0.28264(10) 0.82163(16) 0.76268(11) 0.0283(3) Uani 1 1 d .
H15 H 0.2449 0.8373 0.6845 0.034 Uiso 1 1 calc R
C16 C 0.31339(10) 0.96276(16) 0.83255(11) 0.0308(3) Uani 1 1 d .
H16 H 0.2970 1.0744 0.8021 0.037 Uiso 1 1 calc R
C17 C 0.36777(10) 0.94086(17) 0.94638(11) 0.0310(3) Uani 1 1 d .
H17 H 0.3875 1.0373 0.9942 0.037 Uiso 1 1 calc R
C18 C 0.39332(10) 0.77863(18) 0.99047(11) 0.0319(3) Uani 1 1 d .
H18 H 0.4315 0.7638 1.0686 0.038 Uiso 1 1 calc R
C19 C 0.36347(10) 0.63679(17) 0.92110(10) 0.0274(3) Uani 1 1 d .
H19 H 0.3817 0.5255 0.9520 0.033 Uiso 1 1 calc R
H11A H 0.4881(13) 0.526(2) 0.7910(13) 0.037(4) Uiso 1 1 d .
H11B H 0.4957(14) 0.379(2) 0.7127(13) 0.048(5) Uiso 1 1 d .

loop_
_atom_site_aniso_label
_atom_site_aniso_U_11
_atom_site_aniso_U_22
_atom_site_aniso_U_33
_atom_site_aniso_U_23
_atom_site_aniso_U_13
_atom_site_aniso_U_12
C1 0.0213(6) 0.0247(6) 0.0238(6) 0.0037(5) 0.0088(5) 0.0005(4)
C2 0.0245(6) 0.0228(6) 0.0245(7) 0.0041(5) 0.0114(5) 0.0023(5)
N3 0.0241(5) 0.0228(5) 0.0276(6) -0.0023(4) 0.0106(4) -0.0012(4)
C4 0.0220(6) 0.0232(6) 0.0251(7) 0.0031(5) 0.0096(5) -0.0006(4)
N5 0.0235(5) 0.0282(6) 0.0320(6) 0.0018(4) 0.0101(5) -0.0032(4)
C6 0.0209(6) 0.0343(7) 0.0353(8) 0.0056(6) 0.0107(5) -0.0023(5)
C7 0.0255(6) 0.0340(7) 0.0376(8) 0.0036(6) 0.0178(6) 0.0018(5)
C8 0.0266(6) 0.0290(7) 0.0294(7) 0.0002(5) 0.0141(5) -0.0007(5)
C9 0.0231(6) 0.0245(6) 0.0233(6) 0.0037(5) 0.0107(5) -0.0003(5)
C10 0.0227(6) 0.0240(6) 0.0226(6) 0.0023(5) 0.0093(5) -0.0013(5)
N11 0.0217(5) 0.0338(7) 0.0377(7) -0.0080(5) 0.0121(5) -0.0020(4)
O12 0.0276(5) 0.0291(5) 0.0342(5) -0.0017(4) 0.0141(4) 0.0048(3)
C13 0.0326(7) 0.0314(7) 0.0405(8) -0.0127(6) 0.0117(6) -0.0030(6)
C14 0.0179(5) 0.0279(6) 0.0259(7) -0.0012(5) 0.0115(5) -0.0018(4)
C15 0.0303(6) 0.0302(7) 0.0258(7) 0.0016(5) 0.0131(5) -0.0004(5)
C16 0.0315(7) 0.0248(6) 0.0421(8) -0.0002(5) 0.0215(6) -0.0014(5)
C17 0.0239(6) 0.0359(7) 0.0377(8) -0.0124(6) 0.0173(6) -0.0074(5)
C18 0.0251(6) 0.0422(8) 0.0271(7) -0.0053(6) 0.0096(5) -0.0036(5)
C19 0.0223(6) 0.0312(7) 0.0281(7) 0.0017(5) 0.0100(5) -0.0006(5)

loop_
_atom_type_symbol
_atom_type_description
_atom_type_scat_dispersion_real
_atom_type_scat_dispersion_imag
_atom_type_scat_source
C C 0.0181 0.0091 'International Tables Vol C Tables 4.2.6.8 and 6.1.1.4'
H H 0.0000 0.0000 'International Tables Vol C Tables 4.2.6.8 and 6.1.1.4'
N N 0.0311 0.0180 'International Tables Vol C Tables 4.2.6.8 and 6.1.1.4'
O O 0.0492 0.0322 'International Tables Vol C Tables 4.2.6.8 and 6.1.1.4'

loop_
_geom_angle_atom_site_label_1
_geom_angle_atom_site_label_2
_geom_angle_atom_site_label_3
_geom_angle
N11 C1 C10 125.19(11)
N11 C1 C2 113.94(11)
C10 C1 C2 120.88(10)
O12 C2 N3 121.63(11)
O12 C2 C1 120.75(11)
N3 C2 C1 117.61(10)
C2 N3 C4 122.88(10)
C2 N3 C13 118.30(10)
C4 N3 C13 118.82(10)
N5 C4 N3 116.44(11)
N5 C4 C9 124.51(11)
N3 C4 C9 119.05(10)
C4 N5 C6 117.19(11)
N5 C6 C7 123.53(11)
C8 C7 C6 118.64(12)
C7 C8 C9 120.01(12)
C8 C9 C4 116.12(11)
C8 C9 C10 123.74(11)
C4 C9 C10 120.13(11)
C1 C10 C9 119.34(11)
C1 C10 C14 121.52(10)
C9 C10 C14 119.12(10)
C15 C14 C19 119.10(11)
C15 C14 C10 119.72(11)
C19 C14 C10 121.15(11)
C14 C15 C16 120.42(12)
C17 C16 C15 120.08(12)
C18 C17 C16 119.90(12)
C17 C18 C19 120.37(12)
C14 C19 C18 120.11(12)

loop_
_geom_bond_atom_site_label_1
_geom_bond_atom_site_label_2
_geom_bond_distance
C1 N11 1.3609(15)
C1 C10 1.3696(16)
C1 C2 1.4695(17)
C2 O12 1.2386(14)
C2 N3 1.3747(15)
N3 C4 1.3964(15)
N3 C13 1.4706(16)
C4 N5 1.3337(15)
C4 C9 1.4097(17)
N5 C6 1.3354(16)
C6 C7 1.3856(18)
C7 C8 1.3787(17)
C8 C9 1.3992(17)
C9 C10 1.4379(16)
C10 C14 1.4926(16)
C14 C15 1.3914(17)
C14 C19 1.3931(17)
C15 C16 1.3896(18)
C16 C17 1.3827(19)
C17 C18 1.3805(19)
C18 C19 1.3904(18)

loop_
_geom_torsion_atom_site_label_1
_geom_torsion_atom_site_label_2
_geom_torsion_atom_site_label_3
_geom_torsion_atom_site_label_4
_geom_torsion
N11 C1 C2 O12 0.41(17)
C10 C1 C2 O12 -179.97(11)
N11 C1 C2 N3 -178.49(11)
C10 C1 C2 N3 1.14(17)
O12 C2 N3 C4 178.07(11)
C1 C2 N3 C4 -3.04(17)
O12 C2 N3 C13 -2.18(18)
C1 C2 N3 C13 176.71(10)
C2 N3 C4 N5 -178.11(10)
C13 N3 C4 N5 2.14(16)
C2 N3 C4 C9 2.02(17)
C13 N3 C4 C9 -177.73(11)
N3 C4 N5 C6 -179.95(10)
C9 C4 N5 C6 -0.08(18)
C4 N5 C6 C7 -0.70(18)
N5 C6 C7 C8 0.8(2)
C6 C7 C8 C9 -0.14(19)
C7 C8 C9 C4 -0.55(18)
C7 C8 C9 C10 179.02(11)
N5 C4 C9 C8 0.69(18)
N3 C4 C9 C8 -179.45(10)
N5 C4 C9 C10 -178.90(11)
N3 C4 C9 C10 0.97(17)
N11 C1 C10 C9 -178.73(11)
C2 C1 C10 C9 1.69(17)
N11 C1 C10 C14 2.48(19)
C2 C1 C10 C14 -177.10(10)
C8 C9 C10 C1 177.69(11)
C4 C9 C10 C1 -2.76(17)
C8 C9 C10 C14 -3.49(18)
C4 C9 C10 C14 176.06(10)
C1 C10 C14 C15 103.96(14)
C9 C10 C14 C15 -74.83(15)
C1 C10 C14 C19 -78.15(15)
C9 C10 C14 C19 103.06(13)
C19 C14 C15 C16 -0.72(18)
C10 C14 C15 C16 177.21(11)
C14 C15 C16 C17 -0.41(18)
C15 C16 C17 C18 1.16(18)
C16 C17 C18 C19 -0.77(18)
C15 C14 C19 C18 1.11(18)
C10 C14 C19 C18 -176.79(10)
C17 C18 C19 C14 -0.37(18)
